data_1505195
loop_
_publ_author_name
'Bis, Joanna A.'
'Vishweshwar, Peddy'
'Weyna, David'
'Zaworotko, Michael J.'

_publ_section_title
;
 Hierarchy of Supramolecular Synthons:&#x00A0; Persistent
 Hydroxyl&#x00B7;&#x00B7;&#x00B7;Pyridine Hydrogen Bonds in Cocrystals
 That Contain a Cyano Acceptor
;
_journal_issue 3
_journal_name_full 'Molecular Pharmaceutics'
_journal_page_first 401
_journal_paper_doi 10.1021/mp070012s
_journal_volume 4
_journal_year 2007
_chemical_formula_sum 'C18 H14 N2 O'
_chemical_formula_weight 274.31
_chemical_name_systematic
; 
 ? 
;
_space_group_IT_number 15
_symmetry_cell_setting monoclinic
_symmetry_space_group_name_Hall '-C 2yc'
_symmetry_space_group_name_H-M 'C 1 2/c 1'
_atom_sites_solution_hydrogens geom
_atom_sites_solution_primary direct
_atom_sites_solution_secondary difmap
_audit_creation_method SHELXL-97
_cell_angle_alpha 90.00
_cell_angle_beta 128.310(14)
_cell_angle_gamma 90.00
_cell_formula_units_Z 8
_cell_length_a 26.217(13)
_cell_length_b 7.481(5)
_cell_length_c 19.410(10)
_cell_measurement_temperature 298(2)
_cell_volume 2987(3)
_computing_cell_refinement 'Bruker SMART'
_computing_data_collection 'Bruker SMART'
_computing_data_reduction 'Bruker SAINT'
_computing_molecular_graphics 'Bruker SHELXTL'
_computing_publication_material 'Bruker SHELXTL'
_computing_structure_refinement 'SHELXL-97 (Sheldrick, 1997)'
_computing_structure_solution 'SHELXS-97 (Sheldrick, 1990)'
_diffrn_ambient_temperature 298(2)
_diffrn_measured_fraction_theta_full 0.980
_diffrn_measured_fraction_theta_max 0.980
_diffrn_measurement_device_type 'CCD area detector'
_diffrn_measurement_method 'phi and omega scans'
_diffrn_radiation_monochromator graphite
_diffrn_radiation_source 'fine-focus sealed tube'
_diffrn_radiation_type MoK\a
_diffrn_radiation_wavelength 0.71073
_diffrn_reflns_av_R_equivalents 0.0562
_diffrn_reflns_av_sigmaI/netI 0.0857
_diffrn_reflns_limit_h_max 30
_diffrn_reflns_limit_h_min -25
_diffrn_reflns_limit_k_max 3
_diffrn_reflns_limit_k_min -8
_diffrn_reflns_limit_l_max 20
_diffrn_reflns_limit_l_min -22
_diffrn_reflns_number 5849
_diffrn_reflns_theta_full 25.00
_diffrn_reflns_theta_max 25.00
_diffrn_reflns_theta_min 1.98
_exptl_absorpt_coefficient_mu 0.077
_exptl_absorpt_correction_T_max 1.000
_exptl_absorpt_correction_T_min 0.032
_exptl_absorpt_correction_type SADABS
_exptl_crystal_colour colorless
_exptl_crystal_density_diffrn 1.220
_exptl_crystal_density_meas 0
_exptl_crystal_density_method 'not measured'
_exptl_crystal_description block
_exptl_crystal_F_000 1152
_exptl_crystal_size_max 0.20
_exptl_crystal_size_mid 0.10
_exptl_crystal_size_min 0.05
_refine_diff_density_max 0.172
_refine_diff_density_min -0.204
_refine_diff_density_rms 0.051
_refine_ls_extinction_method none
_refine_ls_goodness_of_fit_ref 0.809
_refine_ls_hydrogen_treatment mixed
_refine_ls_matrix_type full
_refine_ls_number_parameters 190
_refine_ls_number_reflns 2585
_refine_ls_number_restraints 0
_refine_ls_restrained_S_all 0.809
_refine_ls_R_factor_all 0.1238
_refine_ls_R_factor_gt 0.0630
_refine_ls_shift/su_max 0.000
_refine_ls_shift/su_mean 0.000
_refine_ls_structure_factor_coef Fsqd
_refine_ls_weighting_details 'calc w=1/[\s^2^(Fo^2^)+(0.1025P)^2^+0.0000P] where P=(Fo^2^+2Fc^2^)/3'
_refine_ls_weighting_scheme calc
_refine_ls_wR_factor_gt 0.1577
_refine_ls_wR_factor_ref 0.1753
_reflns_number_gt 1147
_reflns_number_total 2585
_reflns_threshold_expression >2sigma(I)
_cod_data_source_file mp070012ssi20070321_042331.cif
_cod_data_source_block jb485b
_cod_depositor_comments
;
The following automatic conversions were performed:

'_symmetry_cell_setting' value 'Monoclinic' changed to 'monoclinic'
according to /home/saulius/struct/CIF-dictionaries/cif_core.dic
dictionary named 'cif_core.dic' version 2.4.1 from 2010-06-29.

Automatic conversion script
Id: cif_fix_values 1715 2011-07-08 13:25:40Z adriana 
;
_cod_original_sg_symbol_H-M C2/c
_cod_database_code 1505195

loop_
_symmetry_equiv_pos_as_xyz
'x, y, z'
'-x, y, -z+1/2'
'x+1/2, y+1/2, z'
'-x+1/2, y+1/2, -z+1/2'
'-x, -y, -z'
'x, -y, z-1/2'
'-x+1/2, -y+1/2, -z'
'x+1/2, -y+1/2, z-1/2'

loop_
_atom_site_label
_atom_site_type_symbol
_atom_site_fract_x
_atom_site_fract_y
_atom_site_fract_z
_atom_site_U_iso_or_equiv
_atom_site_adp_type
_atom_site_occupancy
_atom_site_symmetry_multiplicity
_atom_site_calc_flag
_atom_site_refinement_flags
N1 N 0.15662(16) 0.4391(3) 0.00451(17) 0.0917(8) Uani 1 1 d .
C1 C 0.21804(19) 0.3912(4) 0.0632(3) 0.0898(10) Uani 1 1 d .
H1 H 0.2409 0.3600 0.0428 0.108 Uiso 1 1 calc R
C2 C 0.25041(14) 0.3842(4) 0.1518(2) 0.0747(8) Uani 1 1 d .
H2 H 0.2937 0.3489 0.1897 0.090 Uiso 1 1 calc R
C3 C 0.21747(13) 0.4308(3) 0.18498(18) 0.0620(7) Uani 1 1 d .
C4 C 0.15316(14) 0.4817(3) 0.1229(2) 0.0748(8) Uani 1 1 d .
H4 H 0.1288 0.5148 0.1408 0.090 Uiso 1 1 calc R
C5 C 0.12488(16) 0.4838(4) 0.0347(2) 0.0859(9) Uani 1 1 d .
H5 H 0.0816 0.5182 -0.0053 0.103 Uiso 1 1 calc R
C6 C 0.24979(12) 0.4256(3) 0.27966(18) 0.0642(8) Uani 1 1 d .
C7 C 0.31512(14) 0.4654(4) 0.3413(2) 0.0822(9) Uani 1 1 d .
H7 H 0.3393 0.4970 0.3230 0.099 Uiso 1 1 calc R
C8 C 0.34493(17) 0.4584(5) 0.4308(2) 0.0995(11) Uani 1 1 d .
H8 H 0.3886 0.4878 0.4720 0.119 Uiso 1 1 calc R
C9 C 0.3095(2) 0.4077(4) 0.4580(2) 0.1084(12) Uani 1 1 d .
H9 H 0.3297 0.3976 0.5176 0.130 Uiso 1 1 calc R
C10 C 0.2450(2) 0.3726(4) 0.3977(2) 0.0959(10) Uani 1 1 d .
H10 H 0.2210 0.3431 0.4165 0.115 Uiso 1 1 calc R
C11 C 0.21471(15) 0.3801(4) 0.3092(2) 0.0770(9) Uani 1 1 d .
H11 H 0.1706 0.3546 0.2688 0.092 Uiso 1 1 calc R
O21 O 0.09310(10) 0.4955(3) 0.83187(13) 0.0884(7) Uani 1 1 d .
H21 H 0.1208 0.4704 0.9022 0.106 Uiso 1 1 d R
N21 N 0.01936(12) -0.2269(4) 0.58021(18) 0.0943(9) Uani 1 1 d .
C21 C 0.07890(12) 0.3459(4) 0.78457(18) 0.0654(8) Uani 1 1 d .
C22 C 0.04950(13) 0.3649(4) 0.6958(2) 0.0743(8) Uani 1 1 d .
H22 H 0.0402 0.4785 0.6713 0.089 Uiso 1 1 calc R
C23 C 0.03416(12) 0.2179(4) 0.64418(19) 0.0716(8) Uani 1 1 d .
H23 H 0.0148 0.2328 0.5851 0.086 Uiso 1 1 calc R
C24 C 0.04719(12) 0.0465(4) 0.67912(18) 0.0635(7) Uani 1 1 d .
C25 C 0.07556(12) 0.0263(4) 0.76753(19) 0.0717(8) Uani 1 1 d .
H25 H 0.0840 -0.0875 0.7917 0.086 Uiso 1 1 calc R
C26 C 0.09112(12) 0.1746(4) 0.81923(18) 0.0737(8) Uani 1 1 d .
H26 H 0.1101 0.1599 0.8782 0.088 Uiso 1 1 calc R
C27 C 0.03156(13) -0.1055(4) 0.6245(2) 0.0755(9) Uani 1 1 d .

loop_
_atom_site_aniso_label
_atom_site_aniso_U_11
_atom_site_aniso_U_22
_atom_site_aniso_U_33
_atom_site_aniso_U_23
_atom_site_aniso_U_13
_atom_site_aniso_U_12
N1 0.114(2) 0.0812(18) 0.078(2) -0.0134(15) 0.059(2) -0.0081(16)
C1 0.109(3) 0.080(2) 0.094(3) -0.0184(19) 0.070(2) -0.0095(19)
C2 0.0766(19) 0.0692(18) 0.084(2) -0.0106(16) 0.0529(19) -0.0005(14)
C3 0.0679(18) 0.0467(14) 0.0685(19) -0.0064(13) 0.0410(16) -0.0025(12)
C4 0.0695(19) 0.0747(18) 0.074(2) -0.0055(15) 0.0415(18) 0.0027(14)
C5 0.083(2) 0.085(2) 0.070(2) -0.0064(17) 0.038(2) 0.0029(16)
C6 0.0625(18) 0.0518(15) 0.0680(19) -0.0035(14) 0.0353(17) 0.0027(12)
C7 0.072(2) 0.079(2) 0.079(2) -0.0005(16) 0.0386(19) 0.0084(15)
C8 0.082(2) 0.095(2) 0.073(3) -0.0012(19) 0.023(2) 0.0104(18)
C9 0.142(4) 0.081(2) 0.071(2) 0.0046(19) 0.051(3) 0.013(2)
C10 0.124(3) 0.085(2) 0.079(2) -0.0031(19) 0.063(2) -0.0008(19)
C11 0.082(2) 0.0752(19) 0.073(2) -0.0040(16) 0.0478(18) -0.0074(15)
O21 0.1044(16) 0.0868(14) 0.0752(14) -0.0058(11) 0.0564(13) -0.0053(11)
N21 0.1022(19) 0.0918(19) 0.0771(19) 0.0000(15) 0.0496(16) 0.0028(15)
C21 0.0696(17) 0.081(2) 0.0549(18) -0.0037(16) 0.0431(15) -0.0023(14)
C22 0.085(2) 0.0744(19) 0.071(2) 0.0098(17) 0.0519(17) 0.0032(15)
C23 0.0751(18) 0.088(2) 0.0551(17) 0.0090(17) 0.0421(15) 0.0032(16)
C24 0.0577(16) 0.0763(19) 0.0575(18) 0.0027(15) 0.0362(14) 0.0028(13)
C25 0.0711(17) 0.0789(19) 0.0666(19) 0.0138(16) 0.0434(16) 0.0090(14)
C26 0.0745(18) 0.088(2) 0.0533(17) 0.0088(17) 0.0371(15) 0.0070(16)
C27 0.0702(18) 0.084(2) 0.068(2) 0.0049(18) 0.0402(16) 0.0041(16)

loop_
_atom_type_symbol
_atom_type_description
_atom_type_scat_dispersion_real
_atom_type_scat_dispersion_imag
_atom_type_scat_source
C C 0.0033 0.0016 'International Tables Vol C Tables 4.2.6.8 and 6.1.1.4'
H H 0.0000 0.0000 'International Tables Vol C Tables 4.2.6.8 and 6.1.1.4'
N N 0.0061 0.0033 'International Tables Vol C Tables 4.2.6.8 and 6.1.1.4'
O O 0.0106 0.0060 'International Tables Vol C Tables 4.2.6.8 and 6.1.1.4'

loop_
_geom_angle_atom_site_label_1
_geom_angle_atom_site_label_2
_geom_angle_atom_site_label_3
_geom_angle
C1 N1 C5 116.9(3)
N1 C1 C2 124.6(3)
C1 C2 C3 119.3(3)
C4 C3 C2 115.6(3)
C4 C3 C6 122.8(3)
C2 C3 C6 121.6(3)
C5 C4 C3 120.7(3)
N1 C5 C4 123.0(3)
C7 C6 C11 118.4(3)
C7 C6 C3 121.4(3)
C11 C6 C3 120.3(3)
C6 C7 C8 120.4(3)
C9 C8 C7 119.8(3)
C10 C9 C8 119.9(4)
C9 C10 C11 121.0(4)
C10 C11 C6 120.4(3)
O21 C21 C26 123.6(3)
O21 C21 C22 117.8(3)
C26 C21 C22 118.6(3)
C23 C22 C21 120.6(3)
C22 C23 C24 120.8(3)
C23 C24 C25 118.9(3)
C23 C24 C27 120.0(3)
C25 C24 C27 121.1(3)
C26 C25 C24 120.1(3)
C25 C26 C21 121.0(3)
N21 C27 C24 179.2(3)

loop_
_geom_bond_atom_site_label_1
_geom_bond_atom_site_label_2
_geom_bond_distance
N1 C1 1.321(4)
N1 C5 1.324(4)
C1 C2 1.369(4)
C2 C3 1.404(4)
C3 C4 1.386(3)
C3 C6 1.472(4)
C4 C5 1.380(4)
C6 C7 1.383(3)
C6 C11 1.394(4)
C7 C8 1.396(4)
C8 C9 1.375(5)
C9 C10 1.358(4)
C10 C11 1.376(4)
O21 C21 1.345(3)
N21 C27 1.151(3)
C21 C26 1.389(4)
C21 C22 1.392(4)
C22 C23 1.369(4)
C23 C24 1.390(4)
C24 C25 1.392(4)
C24 C27 1.431(4)
C25 C26 1.377(4)

loop_
_geom_hbond_atom_site_label_D
_geom_hbond_atom_site_label_H
_geom_hbond_atom_site_label_A
_geom_hbond_distance_DH
_geom_hbond_distance_HA
_geom_hbond_distance_DA
_geom_hbond_angle_DHA
_geom_hbond_site_symmetry_A
O21 H21 N1 1.09 1.60 2.695(4) 175.7 1_556

loop_
_geom_torsion_atom_site_label_1
_geom_torsion_atom_site_label_2
_geom_torsion_atom_site_label_3
_geom_torsion_atom_site_label_4
_geom_torsion
C5 N1 C1 C2 0.3(5)
N1 C1 C2 C3 -0.2(5)
C1 C2 C3 C4 -0.2(4)
C1 C2 C3 C6 180.0(3)
C2 C3 C4 C5 0.4(4)
C6 C3 C4 C5 -179.7(2)
C1 N1 C5 C4 -0.1(4)
C3 C4 C5 N1 -0.3(4)
C4 C3 C6 C7 -146.4(3)
C2 C3 C6 C7 33.5(4)
C4 C3 C6 C11 33.6(4)
C2 C3 C6 C11 -146.5(3)
C11 C6 C7 C8 0.5(4)
C3 C6 C7 C8 -179.5(3)
C6 C7 C8 C9 1.4(5)
C7 C8 C9 C10 -3.0(5)
C8 C9 C10 C11 2.5(5)
C9 C10 C11 C6 -0.5(5)
C7 C6 C11 C10 -1.0(4)
C3 C6 C11 C10 179.1(3)
O21 C21 C22 C23 179.6(2)
C26 C21 C22 C23 -1.3(4)
C21 C22 C23 C24 0.4(4)
C22 C23 C24 C25 0.7(4)
C22 C23 C24 C27 -179.2(3)
C23 C24 C25 C26 -0.9(4)
C27 C24 C25 C26 179.0(2)
C24 C25 C26 C21 0.0(4)
O21 C21 C26 C25 -179.9(2)
C22 C21 C26 C25 1.1(4)
C23 C24 C27 N21 49(33)
C25 C24 C27 N21 -130(33)

loop_
_cod_related_entry_id
_cod_related_entry_database
_cod_related_entry_code
1 ChemSpider 30651579
